data_7059694
loop_
_publ_author_name
'Meerakrishna, Ramakrishnan Suseela'
'Smile, Suresh Snoxma'
'Athira, Mohanakumaran'
'Choutipalli, Venkata Surya Kumar'
'Shanmugam, Ponnusamy'

_publ_section_title
;
 Diverse reactivity of isatin-based N,N&#x2032;-cyclic azomethine imine
 dipoles with arynes: synthesis of 1&#x2032;-methyl-2&#x2032;-oxospiro
 [indene-1,3&#x2032;-indolines] and 3-aryl-3-pyrazol-2-oxindoles
;
_journal_issue 27
_journal_name_full 'New Journal of Chemistry'
_journal_page_first 11593
_journal_page_last 11601
_journal_paper_doi 10.1039/D0NJ01684E
_journal_volume 44
_journal_year 2020
_chemical_formula_moiety 'C24 H19 N3 O2'
_chemical_formula_sum 'C24 H19 N3 O2'
_chemical_formula_weight 381.42
_chemical_name_systematic 'MKII-249 F3'
_space_group_crystal_system monoclinic
_space_group_IT_number 14
_space_group_name_Hall '-P 2ybc'
_space_group_name_H-M_alt 'P 1 21/c 1'
_atom_sites_solution_hydrogens geom
_audit_creation_method SHELXL-2014/7
_audit_update_record
;
2018-10-23 deposited with the CCDC.	2020-06-10 downloaded from the CCDC.
;
_cell_angle_alpha 90
_cell_angle_beta 104.326(3)
_cell_angle_gamma 90
_cell_formula_units_Z 4
_cell_length_a 12.1075(9)
_cell_length_b 15.3568(12)
_cell_length_c 10.8188(7)
_cell_measurement_reflns_used 3366
_cell_measurement_temperature 296(2)
_cell_measurement_theta_max 19.53
_cell_measurement_theta_min 2.35
_cell_volume 1949.0(2)
_computing_cell_refinement 'APEX2/SAINT (Bruker, 2004)'
_computing_data_collection 'APEX2 (Bruker, 2004)'
_computing_data_reduction 'SAINT/XPREP (Bruker, 2004)'
_computing_molecular_graphics 'ORTEP3 (Farrugia, 1997) and Mercury (Bruno et al., 2002)'
_computing_publication_material 'SHELXL-2014/7 (Sheldrick, 2014)'
_computing_structure_refinement 'SHELXL-2014/7 (Sheldrick, 2014)'
_computing_structure_solution 'SHELXT-2014/4 (Sheldrick, 2014)'
_diffrn_ambient_temperature 296(2)
_diffrn_measured_fraction_theta_full 0.999
_diffrn_measured_fraction_theta_max 0.999
_diffrn_measurement_device_type 'Bruker axs kappa apex2 CCD Diffractometer'
_diffrn_measurement_method '\w and \f scan'
_diffrn_radiation_monochromator graphite
_diffrn_radiation_source 'fine-focus sealed tube'
_diffrn_radiation_type MoK\a
_diffrn_radiation_wavelength 0.71073
_diffrn_reflns_av_R_equivalents 0.0763
_diffrn_reflns_av_unetI/netI 0.0538
_diffrn_reflns_Laue_measured_fraction_full 0.999
_diffrn_reflns_Laue_measured_fraction_max 0.999
_diffrn_reflns_limit_h_max 14
_diffrn_reflns_limit_h_min -14
_diffrn_reflns_limit_k_max 18
_diffrn_reflns_limit_k_min -18
_diffrn_reflns_limit_l_max 12
_diffrn_reflns_limit_l_min -11
_diffrn_reflns_number 28245
_diffrn_reflns_point_group_measured_fraction_full 0.999
_diffrn_reflns_point_group_measured_fraction_max 0.999
_diffrn_reflns_theta_full 24.997
_diffrn_reflns_theta_max 24.997
_diffrn_reflns_theta_min 2.185
_exptl_absorpt_coefficient_mu 0.084
_exptl_absorpt_correction_T_max 0.7451
_exptl_absorpt_correction_T_min 0.7021
_exptl_absorpt_correction_type multi-scan
_exptl_absorpt_process_details 'SADABS (Bruker, 2004)'
_exptl_crystal_colour colourless
_exptl_crystal_density_diffrn 1.300
_exptl_crystal_description block
_exptl_crystal_F_000 800
_exptl_crystal_recrystallization_method 'Re-crystallisation from solvent: EtOAc/Hexane'
_exptl_crystal_size_max 0.150
_exptl_crystal_size_mid 0.150
_exptl_crystal_size_min 0.100
_refine_diff_density_max 0.144
_refine_diff_density_min -0.154
_refine_diff_density_rms 0.037
_refine_ls_extinction_coef 0.0049(8)
_refine_ls_extinction_expression Fc^*^=kFc[1+0.001xFc^2^\l^3^/sin(2\q)]^-1/4^
_refine_ls_extinction_method 'SHELXL-2014/7 (Sheldrick 2014'
_refine_ls_goodness_of_fit_ref 1.041
_refine_ls_hydrogen_treatment constr
_refine_ls_matrix_type full
_refine_ls_number_parameters 263
_refine_ls_number_reflns 3438
_refine_ls_number_restraints 0
_refine_ls_restrained_S_all 1.041
_refine_ls_R_factor_all 0.1136
_refine_ls_R_factor_gt 0.0437
_refine_ls_shift/su_max 0.000
_refine_ls_shift/su_mean 0.000
_refine_ls_structure_factor_coef Fsqd
_refine_ls_weighting_details 'w=1/[\s^2^(Fo^2^)+(0.0417P)^2^+0.5235P] where P=(Fo^2^+2Fc^2^)/3'
_refine_ls_weighting_scheme calc
_refine_ls_wR_factor_gt 0.0890
_refine_ls_wR_factor_ref 0.1218
_reflns_Friedel_coverage 0.000
_reflns_number_gt 1876
_reflns_number_total 3438
_reflns_threshold_expression 'I > 2\s(I)'
_cod_data_source_file d0nj01684e2.cif
_cod_data_source_block 249
_cod_depositor_comments
;Adding full bibliography for 7059694--7059695.cif.

 Adding full bibliography for 7059694--7059695.cif.
;
_cod_original_sg_symbol_H-M 'P 21/c'
_cod_database_code 7059694
_shelx_shelxl_version_number 2014/7
_shelx_space_group_comment
;
The symmetry employed for this shelxl refinement is uniquely defined
by the following loop, which should always be used as a source of
symmetry information in preference to the above space-group names.
They are only intended as comments.
;
_shelx_estimated_absorpt_t_min 0.987
_shelx_estimated_absorpt_t_max 0.992

loop_
_space_group_symop_operation_xyz
'x, y, z'
'-x, y+1/2, -z+1/2'
'-x, -y, -z'
'x, -y-1/2, z-1/2'

loop_
_atom_site_label
_atom_site_type_symbol
_atom_site_fract_x
_atom_site_fract_y
_atom_site_fract_z
_atom_site_U_iso_or_equiv
_atom_site_adp_type
_atom_site_occupancy
_atom_site_site_symmetry_order
_atom_site_calc_flag
_atom_site_refinement_flags_posn
_atom_site_refinement_flags_adp
_atom_site_refinement_flags_occupancy
_atom_site_disorder_assembly
_atom_site_disorder_group
C1 C 0.4923(2) 0.37321(17) 0.3893(2) 0.0552(7) Uani 1 1 d . . . . .
H1 H 0.5675 0.3574 0.3953 0.066 Uiso 1 1 calc R U . . .
C2 C 0.4556(3) 0.38396(18) 0.4986(3) 0.0681(8) Uani 1 1 d . . . . .
H2 H 0.5058 0.3754 0.5779 0.082 Uiso 1 1 calc R U . . .
C3 C 0.3451(3) 0.4072(2) 0.4903(3) 0.0763(9) Uani 1 1 d . . . . .
H3 H 0.3199 0.4144 0.5642 0.092 Uiso 1 1 calc R U . . .
C4 C 0.2719(3) 0.4198(2) 0.3742(3) 0.0773(9) Uani 1 1 d . . . . .
H4 H 0.1968 0.4358 0.3686 0.093 Uiso 1 1 calc R U . . .
C5 C 0.3091(2) 0.40897(19) 0.2649(3) 0.0627(8) Uani 1 1 d . . . . .
H5 H 0.2587 0.4177 0.1858 0.075 Uiso 1 1 calc R U . . .
C6 C 0.4195(2) 0.38550(15) 0.2711(2) 0.0449(6) Uani 1 1 d . . . . .
C7 C 0.45597(19) 0.37129(17) 0.1502(2) 0.0490(7) Uani 1 1 d . . . . .
H7A H 0.4524 0.3095 0.1310 0.059 Uiso 1 1 calc R U . . .
H7B H 0.4026 0.4006 0.0811 0.059 Uiso 1 1 calc R U . . .
C8 C 0.6586(2) 0.34997(18) 0.1498(2) 0.0487(7) Uani 1 1 d . . . . .
C9 C 0.76436(19) 0.40873(15) 0.1537(2) 0.0436(6) Uani 1 1 d . . . . .
C10 C 0.71605(19) 0.49831(16) 0.1628(2) 0.0411(6) Uani 1 1 d . . . . .
C11 C 0.6018(2) 0.49072(16) 0.1617(2) 0.0400(6) Uani 1 1 d . . . . .
C12 C 0.5344(2) 0.56140(17) 0.1680(2) 0.0478(7) Uani 1 1 d . . . . .
H12 H 0.4578 0.5550 0.1674 0.057 Uiso 1 1 calc R U . . .
C13 C 0.5848(2) 0.64233(18) 0.1753(2) 0.0543(7) Uani 1 1 d . . . . .
H13 H 0.5410 0.6916 0.1786 0.065 Uiso 1 1 calc R U . . .
C14 C 0.6980(2) 0.65202(17) 0.1779(2) 0.0545(7) Uani 1 1 d . . . . .
H14 H 0.7300 0.7074 0.1838 0.065 Uiso 1 1 calc R U . . .
C15 C 0.7648(2) 0.57978(17) 0.1718(2) 0.0508(7) Uani 1 1 d . . . . .
H15 H 0.8416 0.5862 0.1737 0.061 Uiso 1 1 calc R U . . .
C16 C 0.7457(2) 0.34924(17) -0.0702(3) 0.0563(7) Uani 1 1 d . . . . .
H17 H 0.6851 0.3110 -0.0759 0.068 Uiso 1 1 calc R U . . .
C17 C 0.7977(2) 0.36717(19) -0.1642(3) 0.0630(8) Uani 1 1 d . . . . .
H18 H 0.7810 0.3443 -0.2464 0.076 Uiso 1 1 calc R U . . .
C18 C 0.8807(2) 0.42667(18) -0.1115(3) 0.0529(7) Uani 1 1 d . . . . .
C19 C 0.8631(3) 0.4139(2) 0.3869(3) 0.0776(9) Uani 1 1 d . . . . .
H25 H 0.8106 0.4561 0.3966 0.093 Uiso 1 1 calc R U . . .
C20 C 0.8593(2) 0.38153(16) 0.2680(2) 0.0483(7) Uani 1 1 d . . . . .
C21 C 0.9369(2) 0.31938(19) 0.2559(3) 0.0684(8) Uani 1 1 d . . . . .
H21 H 0.9356 0.2962 0.1761 0.082 Uiso 1 1 calc R U . . .
C22 C 1.0173(3) 0.2911(2) 0.3628(4) 0.0888(11) Uani 1 1 d . . . . .
H22 H 1.0698 0.2488 0.3540 0.107 Uiso 1 1 calc R U . . .
C23 C 1.0207(3) 0.3238(3) 0.4796(4) 0.0916(11) Uani 1 1 d . . . . .
H23 H 1.0757 0.3045 0.5504 0.110 Uiso 1 1 calc R U . . .
C24 C 0.9439(3) 0.3848(3) 0.4932(3) 0.0952(11) Uani 1 1 d . . . . .
H24 H 0.9454 0.4071 0.5735 0.114 Uiso 1 1 calc R U . . .
N1 N 0.57013(16) 0.40239(13) 0.15516(17) 0.0430(5) Uani 1 1 d . . . . .
N2 N 0.79657(16) 0.39615(13) 0.03276(19) 0.0492(6) Uani 1 1 d . . . . .
N3 N 0.88156(17) 0.44646(14) 0.00771(19) 0.0524(6) Uani 1 1 d . . . . .
O1 O 0.65596(14) 0.27130(12) 0.14334(18) 0.0672(6) Uani 1 1 d . . . . .
O2 O 0.95378(15) 0.46238(13) -0.17185(16) 0.0730(6) Uani 1 1 d . . . . .
H2A H 1.0023 0.4901 -0.1207 0.088 Uiso 1 1 calc R U . . .

loop_
_atom_site_aniso_label
_atom_site_aniso_U_11
_atom_site_aniso_U_22
_atom_site_aniso_U_33
_atom_site_aniso_U_23
_atom_site_aniso_U_13
_atom_site_aniso_U_12
C1 0.0549(16) 0.0553(19) 0.0543(17) 0.0031(13) 0.0114(14) 0.0061(14)
C2 0.085(2) 0.071(2) 0.0492(17) 0.0032(14) 0.0169(16) 0.0106(18)
C3 0.092(2) 0.086(2) 0.062(2) 0.0077(17) 0.0392(19) 0.012(2)
C4 0.0602(19) 0.098(3) 0.082(2) 0.0100(19) 0.0316(18) 0.0124(18)
C5 0.0539(18) 0.074(2) 0.0619(18) 0.0121(15) 0.0172(14) -0.0003(15)
C6 0.0444(15) 0.0395(16) 0.0515(16) 0.0045(12) 0.0131(12) -0.0045(12)
C7 0.0423(15) 0.0542(18) 0.0486(15) 0.0025(12) 0.0072(12) -0.0073(13)
C8 0.0451(16) 0.0414(18) 0.0566(16) 0.0049(13) 0.0066(12) -0.0003(14)
C9 0.0389(14) 0.0391(16) 0.0525(15) -0.0025(12) 0.0109(12) -0.0006(12)
C10 0.0426(15) 0.0372(16) 0.0426(14) -0.0010(11) 0.0087(11) -0.0001(12)
C11 0.0465(15) 0.0348(16) 0.0384(13) 0.0034(11) 0.0103(11) 0.0018(13)
C12 0.0469(15) 0.0506(18) 0.0465(15) 0.0042(12) 0.0129(12) 0.0072(14)
C13 0.067(2) 0.0408(18) 0.0553(17) -0.0003(12) 0.0162(14) 0.0103(15)
C14 0.0662(19) 0.0386(17) 0.0591(17) -0.0024(13) 0.0163(14) -0.0031(15)
C15 0.0504(16) 0.0449(18) 0.0583(16) -0.0018(13) 0.0156(13) -0.0058(14)
C16 0.0432(15) 0.0540(18) 0.0678(18) -0.0187(14) 0.0060(14) -0.0039(13)
C17 0.0572(17) 0.071(2) 0.0589(18) -0.0266(15) 0.0114(15) -0.0061(16)
C18 0.0472(16) 0.0605(19) 0.0506(17) -0.0089(14) 0.0115(13) -0.0017(14)
C19 0.077(2) 0.087(2) 0.0605(19) -0.0025(17) 0.0016(16) 0.0212(18)
C20 0.0394(15) 0.0444(17) 0.0588(17) 0.0009(13) 0.0080(12) -0.0018(13)
C21 0.0500(17) 0.070(2) 0.083(2) 0.0073(17) 0.0133(16) 0.0121(16)
C22 0.052(2) 0.095(3) 0.114(3) 0.027(2) 0.011(2) 0.0208(18)
C23 0.065(2) 0.105(3) 0.090(3) 0.030(2) -0.007(2) -0.005(2)
C24 0.104(3) 0.104(3) 0.065(2) 0.004(2) -0.003(2) 0.009(3)
N1 0.0390(12) 0.0398(14) 0.0500(12) 0.0020(9) 0.0104(9) -0.0013(11)
N2 0.0453(13) 0.0480(14) 0.0538(13) -0.0097(11) 0.0112(10) -0.0062(11)
N3 0.0505(13) 0.0578(15) 0.0508(14) -0.0106(11) 0.0159(10) -0.0117(11)
O1 0.0573(12) 0.0380(13) 0.1012(15) 0.0037(10) 0.0102(10) -0.0011(10)
O2 0.0644(12) 0.1035(17) 0.0529(11) -0.0212(10) 0.0181(10) -0.0250(12)

loop_
_atom_type_symbol
_atom_type_description
_atom_type_scat_dispersion_real
_atom_type_scat_dispersion_imag
_atom_type_scat_source
C C 0.0033 0.0016 'International Tables Vol C Tables 4.2.6.8 and 6.1.1.4'
H H 0.0000 0.0000 'International Tables Vol C Tables 4.2.6.8 and 6.1.1.4'
N N 0.0061 0.0033 'International Tables Vol C Tables 4.2.6.8 and 6.1.1.4'
O O 0.0106 0.0060 'International Tables Vol C Tables 4.2.6.8 and 6.1.1.4'

loop_
_geom_angle_atom_site_label_1
_geom_angle_atom_site_label_2
_geom_angle_atom_site_label_3
_geom_angle
_geom_angle_site_symmetry_1
_geom_angle_site_symmetry_3
_geom_angle_publ_flag
C2 C1 C6 121.1(3) . . ?
C2 C1 H1 119.5 . . ?
C6 C1 H1 119.5 . . ?
C3 C2 C1 119.7(3) . . ?
C3 C2 H2 120.1 . . ?
C1 C2 H2 120.1 . . ?
C4 C3 C2 120.1(3) . . ?
C4 C3 H3 120.0 . . ?
C2 C3 H3 120.0 . . ?
C3 C4 C5 120.0(3) . . ?
C3 C4 H4 120.0 . . ?
C5 C4 H4 120.0 . . ?
C6 C5 C4 120.9(3) . . ?
C6 C5 H5 119.6 . . ?
C4 C5 H5 119.6 . . ?
C5 C6 C1 118.3(2) . . ?
C5 C6 C7 119.4(2) . . ?
C1 C6 C7 122.3(2) . . ?
N1 C7 C6 113.83(19) . . ?
N1 C7 H7A 108.8 . . ?
C6 C7 H7A 108.8 . . ?
N1 C7 H7B 108.8 . . ?
C6 C7 H7B 108.8 . . ?
H7A C7 H7B 107.7 . . ?
O1 C8 N1 125.9(2) . . ?
O1 C8 C9 126.1(2) . . ?
N1 C8 C9 108.0(2) . . ?
N2 C9 C10 111.82(19) . . ?
N2 C9 C20 111.97(19) . . ?
C10 C9 C20 115.07(19) . . ?
N2 C9 C8 107.31(18) . . ?
C10 C9 C8 101.57(19) . . ?
C20 C9 C8 108.24(19) . . ?
C15 C10 C11 119.2(2) . . ?
C15 C10 C9 131.9(2) . . ?
C11 C10 C9 109.0(2) . . ?
C12 C11 C10 122.6(2) . . ?
C12 C11 N1 127.4(2) . . ?
C10 C11 N1 109.9(2) . . ?
C11 C12 C13 117.1(2) . . ?
C11 C12 H12 121.4 . . ?
C13 C12 H12 121.4 . . ?
C14 C13 C12 121.7(2) . . ?
C14 C13 H13 119.2 . . ?
C12 C13 H13 119.2 . . ?
C13 C14 C15 120.3(2) . . ?
C13 C14 H14 119.8 . . ?
C15 C14 H14 119.8 . . ?
C10 C15 C14 119.1(2) . . ?
C10 C15 H15 120.5 . . ?
C14 C15 H15 120.5 . . ?
N2 C16 C17 108.2(2) . . ?
N2 C16 H17 125.9 . . ?
C17 C16 H17 125.9 . . ?
C16 C17 C18 104.6(2) . . ?
C16 C17 H18 127.7 . . ?
C18 C17 H18 127.7 . . ?
N3 C18 O2 122.3(2) . . ?
N3 C18 C17 112.7(2) . . ?
O2 C18 C17 125.0(2) . . ?
C20 C19 C24 120.9(3) . . ?
C20 C19 H25 119.5 . . ?
C24 C19 H25 119.5 . . ?
C21 C20 C19 118.7(2) . . ?
C21 C20 C9 120.7(2) . . ?
C19 C20 C9 120.4(2) . . ?
C20 C21 C22 119.8(3) . . ?
C20 C21 H21 120.1 . . ?
C22 C21 H21 120.1 . . ?
C23 C22 C21 121.2(3) . . ?
C23 C22 H22 119.4 . . ?
C21 C22 H22 119.4 . . ?
C22 C23 C24 119.7(3) . . ?
C22 C23 H23 120.1 . . ?
C24 C23 H23 120.1 . . ?
C23 C24 C19 119.8(3) . . ?
C23 C24 H24 120.1 . . ?
C19 C24 H24 120.1 . . ?
C8 N1 C11 111.5(2) . . ?
C8 N1 C7 124.0(2) . . ?
C11 N1 C7 124.4(2) . . ?
C16 N2 N3 110.6(2) . . ?
C16 N2 C9 130.0(2) . . ?
N3 N2 C9 118.80(18) . . ?
C18 N3 N2 103.83(19) . . ?
C18 O2 H2A 109.5 . . ?

loop_
_geom_bond_atom_site_label_1
_geom_bond_atom_site_label_2
_geom_bond_distance
_geom_bond_site_symmetry_2
_geom_bond_publ_flag
C1 C2 1.371(3) . ?
C1 C6 1.375(3) . ?
C1 H1 0.9300 . ?
C2 C3 1.366(4) . ?
C2 H2 0.9300 . ?
C3 C4 1.361(4) . ?
C3 H3 0.9300 . ?
C4 C5 1.375(4) . ?
C4 H4 0.9300 . ?
C5 C6 1.370(3) . ?
C5 H5 0.9300 . ?
C6 C7 1.496(3) . ?
C7 N1 1.451(3) . ?
C7 H7A 0.9700 . ?
C7 H7B 0.9700 . ?
C8 O1 1.210(3) . ?
C8 N1 1.353(3) . ?
C8 C9 1.559(3) . ?
C9 N2 1.467(3) . ?
C9 C10 1.508(3) . ?
C9 C20 1.524(3) . ?
C10 C15 1.377(3) . ?
C10 C11 1.385(3) . ?
C11 C12 1.370(3) . ?
C11 N1 1.407(3) . ?
C12 C13 1.378(3) . ?
C12 H12 0.9300 . ?
C13 C14 1.372(3) . ?
C13 H13 0.9300 . ?
C14 C15 1.384(3) . ?
C14 H14 0.9300 . ?
C15 H15 0.9300 . ?
C16 N2 1.342(3) . ?
C16 C17 1.350(3) . ?
C16 H17 0.9300 . ?
C17 C18 1.374(3) . ?
C17 H18 0.9300 . ?
C18 N3 1.323(3) . ?
C18 O2 1.340(3) . ?
C19 C20 1.370(4) . ?
C19 C24 1.387(4) . ?
C19 H25 0.9300 . ?
C20 C21 1.368(3) . ?
C21 C22 1.385(4) . ?
C21 H21 0.9300 . ?
C22 C23 1.351(4) . ?
C22 H22 0.9300 . ?
C23 C24 1.354(5) . ?
C23 H23 0.9300 . ?
C24 H24 0.9300 . ?
N2 N3 1.366(3) . ?
O2 H2A 0.8200 . ?

loop_
_geom_hbond_atom_site_label_D
_geom_hbond_atom_site_label_H
_geom_hbond_atom_site_label_A
_geom_hbond_distance_DH
_geom_hbond_distance_HA
_geom_hbond_distance_DA
_geom_hbond_angle_DHA
_geom_hbond_site_symmetry_A
C16 H17 O1 0.93 2.56 3.032(4) 112.2 .
C17 H18 O1 0.93 2.44 3.167(3) 134.6 4_565
O2 H2A N3 0.82 1.89 2.708(3) 177.5 3_765

loop_
_geom_torsion_atom_site_label_1
_geom_torsion_atom_site_label_2
_geom_torsion_atom_site_label_3
_geom_torsion_atom_site_label_4
_geom_torsion
_geom_torsion_site_symmetry_1
_geom_torsion_site_symmetry_2
_geom_torsion_site_symmetry_3
_geom_torsion_site_symmetry_4
_geom_torsion_publ_flag
C6 C1 C2 C3 0.0(4) . . . . ?
C1 C2 C3 C4 -0.1(5) . . . . ?
C2 C3 C4 C5 0.1(5) . . . . ?
C3 C4 C5 C6 0.0(5) . . . . ?
C4 C5 C6 C1 -0.1(4) . . . . ?
C4 C5 C6 C7 177.9(3) . . . . ?
C2 C1 C6 C5 0.1(4) . . . . ?
C2 C1 C6 C7 -177.9(2) . . . . ?
C5 C6 C7 N1 141.8(2) . . . . ?
C1 C6 C7 N1 -40.3(3) . . . . ?
O1 C8 C9 N2 63.1(3) . . . . ?
N1 C8 C9 N2 -117.0(2) . . . . ?
O1 C8 C9 C10 -179.4(2) . . . . ?
N1 C8 C9 C10 0.4(2) . . . . ?
O1 C8 C9 C20 -57.9(3) . . . . ?
N1 C8 C9 C20 121.9(2) . . . . ?
N2 C9 C10 C15 -67.0(3) . . . . ?
C20 C9 C10 C15 62.2(3) . . . . ?
C8 C9 C10 C15 178.8(2) . . . . ?
N2 C9 C10 C11 113.2(2) . . . . ?
C20 C9 C10 C11 -117.6(2) . . . . ?
C8 C9 C10 C11 -1.0(2) . . . . ?
C15 C10 C11 C12 0.6(3) . . . . ?
C9 C10 C11 C12 -179.6(2) . . . . ?
C15 C10 C11 N1 -178.61(19) . . . . ?
C9 C10 C11 N1 1.2(2) . . . . ?
C10 C11 C12 C13 0.2(3) . . . . ?
N1 C11 C12 C13 179.2(2) . . . . ?
C11 C12 C13 C14 -0.8(3) . . . . ?
C12 C13 C14 C15 0.7(4) . . . . ?
C11 C10 C15 C14 -0.7(3) . . . . ?
C9 C10 C15 C14 179.5(2) . . . . ?
C13 C14 C15 C10 0.1(4) . . . . ?
N2 C16 C17 C18 -0.1(3) . . . . ?
C16 C17 C18 N3 -0.6(3) . . . . ?
C16 C17 C18 O2 179.8(2) . . . . ?
C24 C19 C20 C21 0.2(4) . . . . ?
C24 C19 C20 C9 175.2(3) . . . . ?
N2 C9 C20 C21 -27.2(3) . . . . ?
C10 C9 C20 C21 -156.4(2) . . . . ?
C8 C9 C20 C21 90.9(3) . . . . ?
N2 C9 C20 C19 158.0(2) . . . . ?
C10 C9 C20 C19 28.8(3) . . . . ?
C8 C9 C20 C19 -83.9(3) . . . . ?
C19 C20 C21 C22 -0.4(4) . . . . ?
C9 C20 C21 C22 -175.3(3) . . . . ?
C20 C21 C22 C23 0.0(5) . . . . ?
C21 C22 C23 C24 0.5(5) . . . . ?
C22 C23 C24 C19 -0.7(5) . . . . ?
C20 C19 C24 C23 0.3(5) . . . . ?
O1 C8 N1 C11 -179.8(2) . . . . ?
C9 C8 N1 C11 0.3(2) . . . . ?
O1 C8 N1 C7 -1.9(4) . . . . ?
C9 C8 N1 C7 178.26(19) . . . . ?
C12 C11 N1 C8 179.9(2) . . . . ?
C10 C11 N1 C8 -1.0(2) . . . . ?
C12 C11 N1 C7 1.9(3) . . . . ?
C10 C11 N1 C7 -178.93(19) . . . . ?
C6 C7 N1 C8 113.8(3) . . . . ?
C6 C7 N1 C11 -68.5(3) . . . . ?
C17 C16 N2 N3 0.8(3) . . . . ?
C17 C16 N2 C9 171.6(2) . . . . ?
C10 C9 N2 C16 -106.3(3) . . . . ?
C20 C9 N2 C16 122.9(3) . . . . ?
C8 C9 N2 C16 4.2(3) . . . . ?
C10 C9 N2 N3 63.9(3) . . . . ?
C20 C9 N2 N3 -67.0(3) . . . . ?
C8 C9 N2 N3 174.41(19) . . . . ?
O2 C18 N3 N2 -179.3(2) . . . . ?
C17 C18 N3 N2 1.1(3) . . . . ?
C16 N2 N3 C18 -1.2(3) . . . . ?
C9 N2 N3 C18 -173.1(2) . . . . ?
